data_4063396
loop_
_publ_author_name
'Siebler, Daniel'
'F\"orster, Christoph'
'Gasi, Teuta'
'Heinze, Katja'

_publ_section_title
;
 Biferrocene Amino Acid, a Ferrocenylogoue of Ferrocene Amino Acid:
 Synthesis, Cross-Linking, and Redox Chemistry
;
_journal_issue 2
_journal_name_full Organometallics
_journal_page_first 313
_journal_page_last 327
_journal_paper_doi 10.1021/om1010808
_journal_volume 30
_journal_year 2011
_chemical_formula_moiety 'C27 H29 Fe2 N O4'
_chemical_formula_sum 'C27 H29 Fe2 N O4'
_chemical_formula_weight 543.21
_chemical_melting_point_gt 443
_chemical_name_common '1'-carboxylic acid methylester-1'''-(tert-butoxycarbonylamino) biferrocene'
_chemical_name_systematic
; 
 1'-carboxylic acid methylester-1'''-(tert-butoxycarbonylamino) biferrocene
;
_space_group_IT_number 14
_symmetry_cell_setting monoclinic
_symmetry_space_group_name_Hall '-P 2yn'
_symmetry_space_group_name_H-M 'P 1 21/n 1'
_atom_sites_solution_hydrogens geom
_atom_sites_solution_primary direct
_atom_sites_solution_secondary difmap
_audit_creation_method SHELXL-97
_cell_angle_alpha 90.00
_cell_angle_beta 105.512(5)
_cell_angle_gamma 90.00
_cell_formula_units_Z 4
_cell_length_a 7.4681(6)
_cell_length_b 26.957(2)
_cell_length_c 12.0817(9)
_cell_measurement_temperature 173(2)
_cell_measurement_theta_max 26.99
_cell_measurement_theta_min 2.31
_cell_volume 2343.7(3)
_computing_structure_refinement 'SHELXL-97 (Sheldrick, 1997)'
_computing_structure_solution 'SHELXS-97 (Sheldrick, 1990)'
_diffrn_ambient_temperature 173(2)
_diffrn_measured_fraction_theta_full 0.996
_diffrn_measured_fraction_theta_max 0.996
_diffrn_measurement_device_type 'CCD area detector'
_diffrn_measurement_method 'phi and omega scans'
_diffrn_radiation_monochromator graphite
_diffrn_radiation_source 'fine-focus sealed tube'
_diffrn_radiation_type MoK\a
_diffrn_radiation_wavelength 0.71073
_diffrn_reflns_av_R_equivalents 0.1969
_diffrn_reflns_av_sigmaI/netI 0.1397
_diffrn_reflns_limit_h_max 9
_diffrn_reflns_limit_h_min -9
_diffrn_reflns_limit_k_max 34
_diffrn_reflns_limit_k_min -34
_diffrn_reflns_limit_l_max 15
_diffrn_reflns_limit_l_min -15
_diffrn_reflns_number 52868
_diffrn_reflns_theta_full 26.99
_diffrn_reflns_theta_max 26.99
_diffrn_reflns_theta_min 2.31
_exptl_absorpt_coefficient_mu 1.273
_exptl_absorpt_correction_T_max 1.18668
_exptl_absorpt_correction_T_min 0.87614
_exptl_absorpt_correction_type multi-scan
_exptl_absorpt_process_details MULABS
_exptl_crystal_colour red
_exptl_crystal_density_diffrn 1.540
_exptl_crystal_density_method 'not measured'
_exptl_crystal_description needle
_exptl_crystal_F_000 1128
_exptl_crystal_size_max 0.53
_exptl_crystal_size_mid 0.05
_exptl_crystal_size_min 0.04
_refine_diff_density_max 0.394
_refine_diff_density_min -0.406
_refine_diff_density_rms 0.087
_refine_ls_extinction_method none
_refine_ls_goodness_of_fit_ref 0.802
_refine_ls_hydrogen_treatment constr
_refine_ls_matrix_type full
_refine_ls_number_parameters 307
_refine_ls_number_reflns 5101
_refine_ls_number_restraints 0
_refine_ls_restrained_S_all 0.802
_refine_ls_R_factor_all 0.1076
_refine_ls_R_factor_gt 0.0404
_refine_ls_shift/su_max 0.002
_refine_ls_shift/su_mean 0.000
_refine_ls_structure_factor_coef Fsqd
_refine_ls_weighting_details 'calc w=1/[\s^2^(Fo^2^)+(0.0169P)^2^+0.0000P] where P=(Fo^2^+2Fc^2^)/3'
_refine_ls_weighting_scheme calc
_refine_ls_wR_factor_gt 0.0636
_refine_ls_wR_factor_ref 0.0753
_reflns_number_gt 2683
_reflns_number_total 5101
_reflns_threshold_expression >2sigma(I)
_cod_data_source_file om1010808_si_004.cif
_cod_data_source_block ds8
_cod_depositor_comments
;
The following automatic conversions were performed:

'_chemical_melting_point' tag was changed to
'_chemical_melting_point_gt' since the value was specified 'more
than' ('>') a certain temperature. The value '>443' was changed to
'443' - it should be numeric and without a unit
designator.

'_exptl_absorpt_correction_type' value 'Multi-scan'
changed to 'multi-scan' according to the built-in table from CIF Core
dictionary named 'cif_core.dic' version 2.4.1 from 2010-06-29.

Automatic conversion script
Id: cif_fix_values 1646 2011-03-28 12:23:43Z adriana 
;
_cod_original_sg_symbol_H-M P2(1)/n
_cod_database_code 4063396

loop_
_symmetry_equiv_pos_as_xyz
'x, y, z'
'-x+1/2, y+1/2, -z+1/2'
'-x, -y, -z'
'x-1/2, -y-1/2, z-1/2'

loop_
_atom_site_label
_atom_site_type_symbol
_atom_site_fract_x
_atom_site_fract_y
_atom_site_fract_z
_atom_site_U_iso_or_equiv
_atom_site_adp_type
_atom_site_occupancy
_atom_site_symmetry_multiplicity
_atom_site_calc_flag
_atom_site_refinement_flags
_atom_site_disorder_assembly
_atom_site_disorder_group
Fe1 Fe 0.79801(7) 0.089486(19) 0.92798(4) 0.01638(13) Uani 1 1 d . . .
Fe2 Fe 0.42289(7) 0.114384(19) 0.50820(4) 0.01948(14) Uani 1 1 d . . .
C19 C 0.1891(5) 0.13022(14) 0.3794(3) 0.0282(10) Uani 1 1 d . . .
H19A H 0.1601 0.1626 0.3382 0.034 Uiso 1 1 calc R . .
O1 O 1.0542(3) 0.20854(9) 0.6777(2) 0.0273(6) Uani 1 1 d . . .
C10 C 0.5274(4) 0.11161(14) 0.8633(3) 0.0206(8) Uani 1 1 d . . .
H10A H 0.4801 0.1462 0.8659 0.025 Uiso 1 1 calc R . .
O3 O 0.2536(3) -0.00580(9) 0.6176(2) 0.0270(6) Uani 1 1 d . . .
C9 C 0.5410(5) 0.07539(13) 0.9491(3) 0.0242(9) Uani 1 1 d . . .
H9A H 0.5031 0.0796 1.0218 0.029 Uiso 1 1 calc R . .
C2 C 0.9590(5) 0.14946(13) 0.9951(3) 0.0216(9) Uani 1 1 d . . .
H2A H 0.9154 0.1844 0.9978 0.026 Uiso 1 1 calc R . .
C5 C 1.0718(5) 0.07792(13) 0.9353(3) 0.0195(9) Uani 1 1 d . . .
H5A H 1.1204 0.0537 0.8878 0.023 Uiso 1 1 calc R . .
C6 C 0.5950(4) 0.09164(13) 0.7739(3) 0.0184(8) Uani 1 1 d . . .
O4 O 0.1225(3) 0.05858(9) 0.6858(2) 0.0284(7) Uani 1 1 d . . .
C11 C 0.6104(4) 0.11770(13) 0.6693(3) 0.0185(8) Uani 1 1 d . . .
N1 N 1.0497(4) 0.15054(10) 0.8063(2) 0.0198(7) Uani 1 1 d . . .
H1A H 1.0805 0.1316 0.7550 0.024 Uiso 1 1 calc R . .
O2 O 0.9909(4) 0.23066(9) 0.8461(2) 0.0445(8) Uani 1 1 d . . .
C20 C 0.1427(5) 0.11676(14) 0.4819(3) 0.0234(9) Uani 1 1 d . . .
H20A H 0.0733 0.1376 0.5250 0.028 Uiso 1 1 calc R . .
C13 C 0.6786(5) 0.13731(15) 0.5003(3) 0.0286(10) Uani 1 1 d . . .
H13A H 0.7279 0.1355 0.4312 0.034 Uiso 1 1 calc R . .
C17 C 0.3011(5) 0.05119(14) 0.4282(3) 0.0226(9) Uani 1 1 d . . .
H17A H 0.3630 0.0184 0.4271 0.027 Uiso 1 1 calc R . .
C3 C 0.9684(5) 0.11247(14) 1.0796(3) 0.0252(9) Uani 1 1 d . . .
H3A H 0.9321 0.1169 1.1529 0.030 Uiso 1 1 calc R . .
C1 C 1.0267(4) 0.12789(12) 0.9070(3) 0.0161(8) Uani 1 1 d . . .
C7 C 0.6534(5) 0.04168(13) 0.8064(3) 0.0197(9) Uani 1 1 d . . .
H7A H 0.7072 0.0177 0.7609 0.024 Uiso 1 1 calc R . .
C4 C 1.0383(5) 0.06808(14) 1.0432(3) 0.0226(9) Uani 1 1 d . . .
H4A H 1.0606 0.0359 1.0860 0.027 Uiso 1 1 calc R . .
C8 C 0.6166(5) 0.03231(13) 0.9148(3) 0.0206(9) Uani 1 1 d . . .
H8A H 0.6413 0.0005 0.9588 0.025 Uiso 1 1 calc R . .
C27 C 0.2349(5) -0.03435(14) 0.7148(3) 0.0350(11) Uani 1 1 d . . .
H27A H 0.2840 -0.0678 0.7109 0.052 Uiso 1 1 calc R . .
H27B H 0.1034 -0.0364 0.7136 0.052 Uiso 1 1 calc R . .
H27C H 0.3046 -0.0182 0.7860 0.052 Uiso 1 1 calc R . .
C26 C 0.1904(5) 0.04134(14) 0.6139(3) 0.0223(9) Uani 1 1 d . . .
C15 C 0.5339(5) 0.16543(13) 0.6338(3) 0.0232(9) Uani 1 1 d . . .
H15A H 0.4628 0.1867 0.6751 0.028 Uiso 1 1 calc R . .
C16 C 0.2110(5) 0.06760(13) 0.5113(3) 0.0195(8) Uani 1 1 d . . .
C18 C 0.2875(5) 0.09029(15) 0.3473(3) 0.0283(10) Uani 1 1 d . . .
H18A H 0.3401 0.0898 0.2794 0.034 Uiso 1 1 calc R . .
C14 C 0.5768(5) 0.17736(14) 0.5293(3) 0.0292(10) Uani 1 1 d . . .
H14A H 0.5427 0.2088 0.4845 0.035 Uiso 1 1 calc R . .
C12 C 0.6974(5) 0.10002(13) 0.5856(3) 0.0236(9) Uani 1 1 d . . .
H12A H 0.7616 0.0674 0.5871 0.028 Uiso 1 1 calc R . .
C21 C 1.0272(5) 0.19975(15) 0.7840(3) 0.0289(10) Uani 1 1 d . . .
C22 C 1.0564(6) 0.26047(13) 0.6366(3) 0.0293(10) Uani 1 1 d . . .
C23 C 1.0819(6) 0.25213(14) 0.5175(3) 0.0399(12) Uani 1 1 d . . .
H23A H 1.1999 0.2350 0.5239 0.060 Uiso 1 1 calc R . .
H23B H 1.0829 0.2842 0.4794 0.060 Uiso 1 1 calc R . .
H23C H 0.9793 0.2318 0.4723 0.060 Uiso 1 1 calc R . .
C24 C 1.2212(6) 0.28778(14) 0.7127(3) 0.0413(12) Uani 1 1 d . . .
H24A H 1.3359 0.2699 0.7135 0.062 Uiso 1 1 calc R . .
H24B H 1.2075 0.2897 0.7910 0.062 Uiso 1 1 calc R . .
H24C H 1.2268 0.3214 0.6828 0.062 Uiso 1 1 calc R . .
C25 C 0.8764(6) 0.28710(15) 0.6311(4) 0.0510(13) Uani 1 1 d . . .
H25A H 0.7729 0.2689 0.5802 0.077 Uiso 1 1 calc R . .
H25B H 0.8816 0.3207 0.6013 0.077 Uiso 1 1 calc R . .
H25C H 0.8577 0.2889 0.7083 0.077 Uiso 1 1 calc R . .

loop_
_atom_site_aniso_label
_atom_site_aniso_U_11
_atom_site_aniso_U_22
_atom_site_aniso_U_33
_atom_site_aniso_U_23
_atom_site_aniso_U_13
_atom_site_aniso_U_12
Fe1 0.0140(3) 0.0218(3) 0.0124(3) 0.0003(2) 0.0019(2) -0.0001(2)
Fe2 0.0167(3) 0.0266(3) 0.0132(3) 0.0006(3) 0.0006(2) -0.0008(3)
C19 0.020(2) 0.036(3) 0.020(2) 0.0074(19) -0.0080(18) 0.0011(19)
O1 0.0392(17) 0.0200(15) 0.0240(15) 0.0026(12) 0.0111(13) -0.0037(13)
C10 0.0128(19) 0.028(2) 0.021(2) 0.0005(18) 0.0036(16) 0.0016(17)
O3 0.0345(17) 0.0230(16) 0.0263(15) 0.0009(12) 0.0130(13) 0.0013(13)
C9 0.018(2) 0.038(3) 0.017(2) 0.0026(18) 0.0056(17) 0.0001(18)
C2 0.022(2) 0.022(2) 0.020(2) -0.0037(17) 0.0037(17) -0.0027(17)
C5 0.017(2) 0.022(2) 0.020(2) -0.0007(16) 0.0046(16) 0.0008(16)
C6 0.0125(19) 0.020(2) 0.0190(19) -0.0044(17) -0.0029(15) -0.0015(17)
O4 0.0312(16) 0.0356(18) 0.0238(15) -0.0015(13) 0.0168(13) 0.0027(13)
C11 0.0137(19) 0.021(2) 0.0166(19) 0.0002(17) -0.0030(15) -0.0009(17)
N1 0.0275(18) 0.0172(18) 0.0186(17) -0.0023(14) 0.0130(14) -0.0005(14)
O2 0.084(3) 0.0201(16) 0.0368(18) -0.0072(14) 0.0295(17) 0.0023(16)
C20 0.015(2) 0.032(2) 0.021(2) -0.0020(19) -0.0004(16) 0.0035(18)
C13 0.021(2) 0.048(3) 0.016(2) 0.0067(19) 0.0035(18) -0.005(2)
C17 0.018(2) 0.031(2) 0.019(2) -0.0073(19) 0.0041(16) 0.0006(18)
C3 0.023(2) 0.036(2) 0.0139(19) -0.0027(19) 0.0006(17) -0.002(2)
C1 0.017(2) 0.018(2) 0.0131(18) -0.0027(15) 0.0029(16) -0.0025(16)
C7 0.024(2) 0.019(2) 0.0124(19) -0.0018(16) -0.0007(16) -0.0047(17)
C4 0.021(2) 0.028(2) 0.017(2) 0.0044(17) 0.0025(17) 0.0014(18)
C8 0.022(2) 0.019(2) 0.019(2) 0.0042(16) 0.0024(17) -0.0017(17)
C27 0.044(3) 0.027(2) 0.034(3) 0.007(2) 0.010(2) -0.004(2)
C26 0.014(2) 0.026(2) 0.025(2) -0.0038(18) 0.0013(17) -0.0007(17)
C15 0.029(2) 0.021(2) 0.0145(19) -0.0018(16) -0.0022(17) -0.0019(18)
C16 0.016(2) 0.022(2) 0.019(2) -0.0044(17) 0.0029(16) -0.0030(17)
C18 0.021(2) 0.044(3) 0.017(2) -0.002(2) -0.0017(17) -0.003(2)
C14 0.031(2) 0.026(2) 0.024(2) 0.0092(18) -0.0024(19) -0.009(2)
C12 0.0120(19) 0.031(3) 0.026(2) 0.0057(18) 0.0022(17) -0.0006(17)
C21 0.030(2) 0.027(3) 0.028(2) -0.0006(19) 0.005(2) -0.0045(19)
C22 0.037(3) 0.019(2) 0.031(2) 0.0100(19) 0.0086(19) -0.002(2)
C23 0.058(3) 0.038(3) 0.023(2) 0.0114(19) 0.008(2) -0.005(2)
C24 0.048(3) 0.032(3) 0.043(3) 0.004(2) 0.010(2) -0.013(2)
C25 0.043(3) 0.038(3) 0.069(4) 0.013(3) 0.008(3) 0.008(2)

loop_
_atom_type_symbol
_atom_type_description
_atom_type_scat_dispersion_real
_atom_type_scat_dispersion_imag
_atom_type_scat_source
C C 0.0033 0.0016 'International Tables Vol C Tables 4.2.6.8 and 6.1.1.4'
H H 0.0000 0.0000 'International Tables Vol C Tables 4.2.6.8 and 6.1.1.4'
N N 0.0061 0.0033 'International Tables Vol C Tables 4.2.6.8 and 6.1.1.4'
O O 0.0106 0.0060 'International Tables Vol C Tables 4.2.6.8 and 6.1.1.4'
Fe Fe 0.3463 0.8444 'International Tables Vol C Tables 4.2.6.8 and 6.1.1.4'

loop_
_geom_angle_atom_site_label_1
_geom_angle_atom_site_label_2
_geom_angle_atom_site_label_3
_geom_angle
_geom_angle_site_symmetry_1
_geom_angle_site_symmetry_3
_geom_angle_publ_flag
C3 Fe1 C8 123.19(14) . . ?
C3 Fe1 C7 158.40(14) . . ?
C8 Fe1 C7 41.23(13) . . ?
C3 Fe1 C9 109.19(15) . . ?
C8 Fe1 C9 40.30(13) . . ?
C7 Fe1 C9 68.67(14) . . ?
C3 Fe1 C4 40.93(13) . . ?
C8 Fe1 C4 106.61(15) . . ?
C7 Fe1 C4 120.94(14) . . ?
C9 Fe1 C4 123.26(14) . . ?
C3 Fe1 C5 68.21(14) . . ?
C8 Fe1 C5 121.72(14) . . ?
C7 Fe1 C5 105.43(14) . . ?
C9 Fe1 C5 158.34(13) . . ?
C4 Fe1 C5 40.56(13) . . ?
C3 Fe1 C2 40.62(13) . . ?
C8 Fe1 C2 159.91(14) . . ?
C7 Fe1 C2 158.16(14) . . ?
C9 Fe1 C2 124.78(14) . . ?
C4 Fe1 C2 68.69(14) . . ?
C5 Fe1 C2 68.23(14) . . ?
C3 Fe1 C10 124.88(15) . . ?
C8 Fe1 C10 67.79(14) . . ?
C7 Fe1 C10 68.31(14) . . ?
C9 Fe1 C10 40.26(13) . . ?
C4 Fe1 C10 160.13(14) . . ?
C5 Fe1 C10 158.76(14) . . ?
C2 Fe1 C10 109.62(15) . . ?
C3 Fe1 C6 159.81(15) . . ?
C8 Fe1 C6 68.68(14) . . ?
C7 Fe1 C6 41.08(12) . . ?
C9 Fe1 C6 68.19(14) . . ?
C4 Fe1 C6 157.56(14) . . ?
C5 Fe1 C6 121.88(14) . . ?
C2 Fe1 C6 123.16(14) . . ?
C10 Fe1 C6 40.23(13) . . ?
C3 Fe1 C1 67.57(14) . . ?
C8 Fe1 C1 157.72(14) . . ?
C7 Fe1 C1 121.65(14) . . ?
C9 Fe1 C1 160.71(14) . . ?
C4 Fe1 C1 67.70(14) . . ?
C5 Fe1 C1 40.01(12) . . ?
C2 Fe1 C1 40.31(12) . . ?
C10 Fe1 C1 124.69(14) . . ?
C6 Fe1 C1 107.88(14) . . ?
C14 Fe2 C20 121.25(16) . . ?
C14 Fe2 C16 159.31(15) . . ?
C20 Fe2 C16 41.21(13) . . ?
C14 Fe2 C13 40.85(14) . . ?
C20 Fe2 C13 157.51(15) . . ?
C16 Fe2 C13 159.29(15) . . ?
C14 Fe2 C18 120.36(15) . . ?
C20 Fe2 C18 68.55(15) . . ?
C16 Fe2 C18 68.31(14) . . ?
C13 Fe2 C18 106.51(15) . . ?
C14 Fe2 C17 157.10(15) . . ?
C20 Fe2 C17 69.11(14) . . ?
C16 Fe2 C17 40.74(13) . . ?
C13 Fe2 C17 122.35(16) . . ?
C18 Fe2 C17 40.71(14) . . ?
C14 Fe2 C19 105.08(15) . . ?
C20 Fe2 C19 40.72(13) . . ?
C16 Fe2 C19 68.51(15) . . ?
C13 Fe2 C19 121.41(15) . . ?
C18 Fe2 C19 40.45(14) . . ?
C17 Fe2 C19 68.54(14) . . ?
C14 Fe2 C12 68.70(15) . . ?
C20 Fe2 C12 160.02(15) . . ?
C16 Fe2 C12 124.28(14) . . ?
C13 Fe2 C12 40.68(13) . . ?
C18 Fe2 C12 123.66(15) . . ?
C17 Fe2 C12 108.79(15) . . ?
C19 Fe2 C12 158.57(15) . . ?
C14 Fe2 C15 40.74(13) . . ?
C20 Fe2 C15 106.85(15) . . ?
C16 Fe2 C15 124.42(14) . . ?
C13 Fe2 C15 68.42(15) . . ?
C18 Fe2 C15 156.39(15) . . ?
C17 Fe2 C15 161.35(14) . . ?
C19 Fe2 C15 121.03(15) . . ?
C12 Fe2 C15 68.43(14) . . ?
C14 Fe2 C11 68.17(14) . . ?
C20 Fe2 C11 123.65(14) . . ?
C16 Fe2 C11 110.08(14) . . ?
C13 Fe2 C11 67.91(14) . . ?
C18 Fe2 C11 160.95(15) . . ?
C17 Fe2 C11 125.60(14) . . ?
C19 Fe2 C11 158.17(15) . . ?
C12 Fe2 C11 40.35(13) . . ?
C15 Fe2 C11 40.46(13) . . ?
C18 C19 C20 108.1(3) . . ?
C18 C19 Fe2 69.5(2) . . ?
C20 C19 Fe2 68.99(19) . . ?
C21 O1 C22 119.5(3) . . ?
C9 C10 C6 109.1(3) . . ?
C9 C10 Fe1 69.4(2) . . ?
C6 C10 Fe1 70.37(19) . . ?
C26 O3 C27 114.8(3) . . ?
C8 C9 C10 108.2(3) . . ?
C8 C9 Fe1 69.5(2) . . ?
C10 C9 Fe1 70.3(2) . . ?
C3 C2 C1 107.1(3) . . ?
C3 C2 Fe1 68.91(19) . . ?
C1 C2 Fe1 70.6(2) . . ?
C1 C5 C4 108.2(3) . . ?
C1 C5 Fe1 70.9(2) . . ?
C4 C5 Fe1 69.4(2) . . ?
C10 C6 C7 107.0(3) . . ?
C10 C6 C11 126.7(3) . . ?
C7 C6 C11 126.3(3) . . ?
C10 C6 Fe1 69.41(19) . . ?
C7 C6 Fe1 68.36(18) . . ?
C11 C6 Fe1 125.3(2) . . ?
C12 C11 C15 108.1(3) . . ?
C12 C11 C6 127.2(3) . . ?
C15 C11 C6 124.7(3) . . ?
C12 C11 Fe2 68.95(19) . . ?
C15 C11 Fe2 68.95(18) . . ?
C6 C11 Fe2 126.5(2) . . ?
C21 N1 C1 123.8(3) . . ?
C19 C20 C16 107.4(3) . . ?
C19 C20 Fe2 70.3(2) . . ?
C16 C20 Fe2 69.39(19) . . ?
C14 C13 C12 108.4(3) . . ?
C14 C13 Fe2 69.4(2) . . ?
C12 C13 Fe2 70.3(2) . . ?
C16 C17 C18 107.2(3) . . ?
C16 C17 Fe2 69.0(2) . . ?
C18 C17 Fe2 69.4(2) . . ?
C2 C3 C4 108.8(3) . . ?
C2 C3 Fe1 70.47(19) . . ?
C4 C3 Fe1 69.9(2) . . ?
C5 C1 N1 123.1(3) . . ?
C5 C1 C2 108.7(3) . . ?
N1 C1 C2 128.2(3) . . ?
C5 C1 Fe1 69.13(19) . . ?
N1 C1 Fe1 128.0(2) . . ?
C2 C1 Fe1 69.0(2) . . ?
C8 C7 C6 107.2(3) . . ?
C8 C7 Fe1 69.24(19) . . ?
C6 C7 Fe1 70.57(19) . . ?
C5 C4 C3 107.3(3) . . ?
C5 C4 Fe1 70.05(19) . . ?
C3 C4 Fe1 69.14(19) . . ?
C9 C8 C7 108.4(3) . . ?
C9 C8 Fe1 70.2(2) . . ?
C7 C8 Fe1 69.5(2) . . ?
O4 C26 O3 123.2(3) . . ?
O4 C26 C16 125.4(4) . . ?
O3 C26 C16 111.4(3) . . ?
C14 C15 C11 107.7(3) . . ?
C14 C15 Fe2 68.7(2) . . ?
C11 C15 Fe2 70.59(19) . . ?
C17 C16 C20 108.5(3) . . ?
C17 C16 C26 128.5(3) . . ?
C20 C16 C26 123.0(3) . . ?
C17 C16 Fe2 70.2(2) . . ?
C20 C16 Fe2 69.40(19) . . ?
C26 C16 Fe2 124.9(2) . . ?
C19 C18 C17 108.8(3) . . ?
C19 C18 Fe2 70.0(2) . . ?
C17 C18 Fe2 69.8(2) . . ?
C13 C14 C15 108.1(3) . . ?
C13 C14 Fe2 69.8(2) . . ?
C15 C14 Fe2 70.5(2) . . ?
C13 C12 C11 107.6(3) . . ?
C13 C12 Fe2 69.0(2) . . ?
C11 C12 Fe2 70.70(19) . . ?
O2 C21 N1 126.3(4) . . ?
O2 C21 O1 125.4(4) . . ?
N1 C21 O1 108.3(3) . . ?
O1 C22 C25 111.9(3) . . ?
O1 C22 C24 109.5(3) . . ?
C25 C22 C24 111.4(3) . . ?
O1 C22 C23 101.1(3) . . ?
C25 C22 C23 111.4(3) . . ?
C24 C22 C23 111.1(3) . . ?

loop_
_geom_bond_atom_site_label_1
_geom_bond_atom_site_label_2
_geom_bond_distance
_geom_bond_site_symmetry_2
_geom_bond_publ_flag
Fe1 C3 2.028(3) . ?
Fe1 C8 2.030(3) . ?
Fe1 C7 2.034(3) . ?
Fe1 C9 2.038(3) . ?
Fe1 C4 2.038(3) . ?
Fe1 C5 2.047(3) . ?
Fe1 C2 2.048(3) . ?
Fe1 C10 2.051(3) . ?
Fe1 C6 2.063(3) . ?
Fe1 C1 2.070(3) . ?
Fe2 C14 2.028(4) . ?
Fe2 C20 2.032(3) . ?
Fe2 C16 2.032(3) . ?
Fe2 C13 2.033(4) . ?
Fe2 C18 2.042(3) . ?
Fe2 C17 2.048(3) . ?
Fe2 C19 2.049(3) . ?
Fe2 C12 2.050(3) . ?
Fe2 C15 2.052(3) . ?
Fe2 C11 2.073(3) . ?
C19 C18 1.415(5) . ?
C19 C20 1.420(5) . ?
O1 C21 1.372(4) . ?
O1 C22 1.487(4) . ?
C10 C9 1.407(4) . ?
C10 C6 1.415(4) . ?
O3 C26 1.352(4) . ?
O3 C27 1.442(4) . ?
C9 C8 1.401(5) . ?
C2 C3 1.415(5) . ?
C2 C1 1.419(4) . ?
C5 C1 1.408(4) . ?
C5 C4 1.416(5) . ?
C6 C7 1.438(4) . ?
C6 C11 1.478(4) . ?
O4 C26 1.210(4) . ?
C11 C12 1.422(5) . ?
C11 C15 1.427(4) . ?
N1 C21 1.355(4) . ?
N1 C1 1.413(4) . ?
O2 C21 1.200(4) . ?
C20 C16 1.430(5) . ?
C13 C14 1.417(5) . ?
C13 C12 1.419(5) . ?
C17 C16 1.420(5) . ?
C17 C18 1.423(5) . ?
C3 C4 1.422(5) . ?
C7 C8 1.431(4) . ?
C26 C16 1.471(5) . ?
C15 C14 1.420(5) . ?
C22 C25 1.510(5) . ?
C22 C24 1.516(5) . ?
C22 C23 1.518(5) . ?

loop_
_geom_hbond_atom_site_label_D
_geom_hbond_atom_site_label_H
_geom_hbond_atom_site_label_A
_geom_hbond_distance_DH
_geom_hbond_distance_HA
_geom_hbond_distance_DA
_geom_hbond_angle_DHA
_geom_hbond_site_symmetry_A
N1 H1A O4 0.88 2.19 2.997(4) 151.7 1_655

loop_
_geom_torsion_atom_site_label_1
_geom_torsion_atom_site_label_2
_geom_torsion_atom_site_label_3
_geom_torsion_atom_site_label_4
_geom_torsion
_geom_torsion_site_symmetry_1
_geom_torsion_site_symmetry_2
_geom_torsion_site_symmetry_3
_geom_torsion_site_symmetry_4
_geom_torsion_publ_flag
C14 Fe2 C19 C18 119.4(2) . . . . ?
C20 Fe2 C19 C18 -119.9(3) . . . . ?
C16 Fe2 C19 C18 -81.3(2) . . . . ?
C13 Fe2 C19 C18 78.3(3) . . . . ?
C17 Fe2 C19 C18 -37.4(2) . . . . ?
C12 Fe2 C19 C18 49.5(5) . . . . ?
C15 Fe2 C19 C18 160.5(2) . . . . ?
C11 Fe2 C19 C18 -171.9(4) . . . . ?
C14 Fe2 C19 C20 -120.7(2) . . . . ?
C16 Fe2 C19 C20 38.6(2) . . . . ?
C13 Fe2 C19 C20 -161.8(2) . . . . ?
C18 Fe2 C19 C20 119.9(3) . . . . ?
C17 Fe2 C19 C20 82.5(2) . . . . ?
C12 Fe2 C19 C20 169.4(4) . . . . ?
C15 Fe2 C19 C20 -79.6(3) . . . . ?
C11 Fe2 C19 C20 -52.0(5) . . . . ?
C3 Fe1 C10 C9 -78.3(3) . . . . ?
C8 Fe1 C10 C9 37.6(2) . . . . ?
C7 Fe1 C10 C9 82.2(2) . . . . ?
C4 Fe1 C10 C9 -39.6(5) . . . . ?
C5 Fe1 C10 C9 158.7(3) . . . . ?
C2 Fe1 C10 C9 -121.1(2) . . . . ?
C6 Fe1 C10 C9 120.4(3) . . . . ?
C1 Fe1 C10 C9 -163.5(2) . . . . ?
C3 Fe1 C10 C6 161.3(2) . . . . ?
C8 Fe1 C10 C6 -82.8(2) . . . . ?
C7 Fe1 C10 C6 -38.2(2) . . . . ?
C9 Fe1 C10 C6 -120.4(3) . . . . ?
C4 Fe1 C10 C6 -160.0(4) . . . . ?
C5 Fe1 C10 C6 38.3(5) . . . . ?
C2 Fe1 C10 C6 118.5(2) . . . . ?
C1 Fe1 C10 C6 76.1(3) . . . . ?
C6 C10 C9 C8 -0.1(4) . . . . ?
Fe1 C10 C9 C8 -59.4(2) . . . . ?
C6 C10 C9 Fe1 59.3(2) . . . . ?
C3 Fe1 C9 C8 -119.1(2) . . . . ?
C7 Fe1 C9 C8 38.0(2) . . . . ?
C4 Fe1 C9 C8 -75.8(3) . . . . ?
C5 Fe1 C9 C8 -39.9(5) . . . . ?
C2 Fe1 C9 C8 -161.6(2) . . . . ?
C10 Fe1 C9 C8 119.2(3) . . . . ?
C6 Fe1 C9 C8 82.3(2) . . . . ?
C1 Fe1 C9 C8 164.1(4) . . . . ?
C3 Fe1 C9 C10 121.7(2) . . . . ?
C8 Fe1 C9 C10 -119.2(3) . . . . ?
C7 Fe1 C9 C10 -81.2(2) . . . . ?
C4 Fe1 C9 C10 165.0(2) . . . . ?
C5 Fe1 C9 C10 -159.1(3) . . . . ?
C2 Fe1 C9 C10 79.2(2) . . . . ?
C6 Fe1 C9 C10 -36.9(2) . . . . ?
C1 Fe1 C9 C10 44.9(5) . . . . ?
C8 Fe1 C2 C3 42.3(5) . . . . ?
C7 Fe1 C2 C3 -158.4(4) . . . . ?
C9 Fe1 C2 C3 78.8(3) . . . . ?
C4 Fe1 C2 C3 -37.7(2) . . . . ?
C5 Fe1 C2 C3 -81.5(2) . . . . ?
C10 Fe1 C2 C3 121.1(2) . . . . ?
C6 Fe1 C2 C3 163.8(2) . . . . ?
C1 Fe1 C2 C3 -117.9(3) . . . . ?
C3 Fe1 C2 C1 117.9(3) . . . . ?
C8 Fe1 C2 C1 160.3(4) . . . . ?
C7 Fe1 C2 C1 -40.5(5) . . . . ?
C9 Fe1 C2 C1 -163.30(19) . . . . ?
C4 Fe1 C2 C1 80.2(2) . . . . ?
C5 Fe1 C2 C1 36.47(19) . . . . ?
C10 Fe1 C2 C1 -120.9(2) . . . . ?
C6 Fe1 C2 C1 -78.3(2) . . . . ?
C3 Fe1 C5 C1 -80.6(2) . . . . ?
C8 Fe1 C5 C1 162.88(19) . . . . ?
C7 Fe1 C5 C1 121.2(2) . . . . ?
C9 Fe1 C5 C1 -167.9(3) . . . . ?
C4 Fe1 C5 C1 -119.0(3) . . . . ?
C2 Fe1 C5 C1 -36.73(19) . . . . ?
C10 Fe1 C5 C1 51.6(5) . . . . ?
C6 Fe1 C5 C1 79.7(2) . . . . ?
C3 Fe1 C5 C4 38.3(2) . . . . ?
C8 Fe1 C5 C4 -78.1(2) . . . . ?
C7 Fe1 C5 C4 -119.8(2) . . . . ?
C9 Fe1 C5 C4 -48.9(5) . . . . ?
C2 Fe1 C5 C4 82.2(2) . . . . ?
C10 Fe1 C5 C4 170.5(4) . . . . ?
C6 Fe1 C5 C4 -161.3(2) . . . . ?
C1 Fe1 C5 C4 119.0(3) . . . . ?
C9 C10 C6 C7 -0.5(4) . . . . ?
Fe1 C10 C6 C7 58.2(2) . . . . ?
C9 C10 C6 C11 -178.1(3) . . . . ?
Fe1 C10 C6 C11 -119.4(3) . . . . ?
C9 C10 C6 Fe1 -58.7(2) . . . . ?
C3 Fe1 C6 C10 -49.5(5) . . . . ?
C8 Fe1 C6 C10 80.4(2) . . . . ?
C7 Fe1 C6 C10 119.0(3) . . . . ?
C9 Fe1 C6 C10 36.9(2) . . . . ?
C4 Fe1 C6 C10 162.3(3) . . . . ?
C5 Fe1 C6 C10 -164.7(2) . . . . ?
C2 Fe1 C6 C10 -81.3(2) . . . . ?
C1 Fe1 C6 C10 -123.0(2) . . . . ?
C3 Fe1 C6 C7 -168.5(4) . . . . ?
C8 Fe1 C6 C7 -38.6(2) . . . . ?
C9 Fe1 C6 C7 -82.1(2) . . . . ?
C4 Fe1 C6 C7 43.2(5) . . . . ?
C5 Fe1 C6 C7 76.3(2) . . . . ?
C2 Fe1 C6 C7 159.7(2) . . . . ?
C10 Fe1 C6 C7 -119.0(3) . . . . ?
C1 Fe1 C6 C7 118.0(2) . . . . ?
C3 Fe1 C6 C11 71.6(5) . . . . ?
C8 Fe1 C6 C11 -158.5(3) . . . . ?
C7 Fe1 C6 C11 -119.9(4) . . . . ?
C9 Fe1 C6 C11 158.0(3) . . . . ?
C4 Fe1 C6 C11 -76.7(5) . . . . ?
C5 Fe1 C6 C11 -43.6(4) . . . . ?
C2 Fe1 C6 C11 39.8(4) . . . . ?
C10 Fe1 C6 C11 121.1(4) . . . . ?
C1 Fe1 C6 C11 -1.9(3) . . . . ?
C10 C6 C11 C12 172.1(3) . . . . ?
C7 C6 C11 C12 -5.0(5) . . . . ?
Fe1 C6 C11 C12 82.7(4) . . . . ?
C10 C6 C11 C15 -9.6(5) . . . . ?
C7 C6 C11 C15 173.2(3) . . . . ?
Fe1 C6 C11 C15 -99.1(4) . . . . ?
C10 C6 C11 Fe2 -97.9(4) . . . . ?
C7 C6 C11 Fe2 85.0(4) . . . . ?
Fe1 C6 C11 Fe2 172.68(17) . . . . ?
C14 Fe2 C11 C12 -82.4(2) . . . . ?
C20 Fe2 C11 C12 163.8(2) . . . . ?
C16 Fe2 C11 C12 119.7(2) . . . . ?
C13 Fe2 C11 C12 -38.2(2) . . . . ?
C18 Fe2 C11 C12 38.2(5) . . . . ?
C17 Fe2 C11 C12 76.7(3) . . . . ?
C19 Fe2 C11 C12 -158.1(4) . . . . ?
C15 Fe2 C11 C12 -120.3(3) . . . . ?
C14 Fe2 C11 C15 38.0(2) . . . . ?
C20 Fe2 C11 C15 -75.9(3) . . . . ?
C16 Fe2 C11 C15 -119.9(2) . . . . ?
C13 Fe2 C11 C15 82.2(2) . . . . ?
C18 Fe2 C11 C15 158.5(4) . . . . ?
C17 Fe2 C11 C15 -163.0(2) . . . . ?
C19 Fe2 C11 C15 -37.8(5) . . . . ?
C12 Fe2 C11 C15 120.3(3) . . . . ?
C14 Fe2 C11 C6 156.3(4) . . . . ?
C20 Fe2 C11 C6 42.4(4) . . . . ?
C16 Fe2 C11 C6 -1.6(3) . . . . ?
C13 Fe2 C11 C6 -159.5(4) . . . . ?
C18 Fe2 C11 C6 -83.1(6) . . . . ?
C17 Fe2 C11 C6 -44.7(4) . . . . ?
C19 Fe2 C11 C6 80.5(5) . . . . ?
C12 Fe2 C11 C6 -121.3(4) . . . . ?
C15 Fe2 C11 C6 118.3(4) . . . . ?
C18 C19 C20 C16 -1.0(4) . . . . ?
Fe2 C19 C20 C16 -59.7(2) . . . . ?
C18 C19 C20 Fe2 58.7(3) . . . . ?
C14 Fe2 C20 C19 76.2(3) . . . . ?
C16 Fe2 C20 C19 -118.3(3) . . . . ?
C13 Fe2 C20 C19 44.1(5) . . . . ?
C18 Fe2 C20 C19 -37.2(2) . . . . ?
C17 Fe2 C20 C19 -81.0(2) . . . . ?
C12 Fe2 C20 C19 -168.6(4) . . . . ?
C15 Fe2 C20 C19 118.3(2) . . . . ?
C11 Fe2 C20 C19 159.4(2) . . . . ?
C14 Fe2 C20 C16 -165.5(2) . . . . ?
C13 Fe2 C20 C16 162.5(4) . . . . ?
C18 Fe2 C20 C16 81.1(2) . . . . ?
C17 Fe2 C20 C16 37.3(2) . . . . ?
C19 Fe2 C20 C16 118.3(3) . . . . ?
C12 Fe2 C20 C16 -50.3(5) . . . . ?
C15 Fe2 C20 C16 -123.4(2) . . . . ?
C11 Fe2 C20 C16 -82.3(2) . . . . ?
C20 Fe2 C13 C14 43.9(5) . . . . ?
C16 Fe2 C13 C14 -170.2(4) . . . . ?
C18 Fe2 C13 C14 117.6(2) . . . . ?
C17 Fe2 C13 C14 159.2(2) . . . . ?
C19 Fe2 C13 C14 76.1(3) . . . . ?
C12 Fe2 C13 C14 -119.6(3) . . . . ?
C15 Fe2 C13 C14 -38.0(2) . . . . ?
C11 Fe2 C13 C14 -81.7(2) . . . . ?
C14 Fe2 C13 C12 119.6(3) . . . . ?
C20 Fe2 C13 C12 163.5(3) . . . . ?
C16 Fe2 C13 C12 -50.7(5) . . . . ?
C18 Fe2 C13 C12 -122.8(2) . . . . ?
C17 Fe2 C13 C12 -81.3(3) . . . . ?
C19 Fe2 C13 C12 -164.3(2) . . . . ?
C15 Fe2 C13 C12 81.6(2) . . . . ?
C11 Fe2 C13 C12 37.9(2) . . . . ?
C14 Fe2 C17 C16 -159.3(4) . . . . ?
C20 Fe2 C17 C16 -37.8(2) . . . . ?
C13 Fe2 C17 C16 164.0(2) . . . . ?
C18 Fe2 C17 C16 -118.7(3) . . . . ?
C19 Fe2 C17 C16 -81.6(2) . . . . ?
C12 Fe2 C17 C16 121.1(2) . . . . ?
C15 Fe2 C17 C16 43.0(5) . . . . ?
C11 Fe2 C17 C16 79.4(2) . . . . ?
C14 Fe2 C17 C18 -40.6(5) . . . . ?
C20 Fe2 C17 C18 81.0(2) . . . . ?
C16 Fe2 C17 C18 118.7(3) . . . . ?
C13 Fe2 C17 C18 -77.3(3) . . . . ?
C19 Fe2 C17 C18 37.2(2) . . . . ?
C12 Fe2 C17 C18 -120.1(2) . . . . ?
C15 Fe2 C17 C18 161.7(4) . . . . ?
C11 Fe2 C17 C18 -161.9(2) . . . . ?
C1 C2 C3 C4 -1.0(4) . . . . ?
Fe1 C2 C3 C4 59.7(2) . . . . ?
C1 C2 C3 Fe1 -60.7(2) . . . . ?
C8 Fe1 C3 C2 -164.0(2) . . . . ?
C7 Fe1 C3 C2 158.2(4) . . . . ?
C9 Fe1 C3 C2 -121.5(2) . . . . ?
C4 Fe1 C3 C2 119.5(3) . . . . ?
C5 Fe1 C3 C2 81.5(2) . . . . ?
C10 Fe1 C3 C2 -79.4(3) . . . . ?
C6 Fe1 C3 C2 -42.6(5) . . . . ?
C1 Fe1 C3 C2 38.2(2) . . . . ?
C8 Fe1 C3 C4 76.5(3) . . . . ?
C7 Fe1 C3 C4 38.6(5) . . . . ?
C9 Fe1 C3 C4 119.0(2) . . . . ?
C5 Fe1 C3 C4 -38.0(2) . . . . ?
C2 Fe1 C3 C4 -119.5(3) . . . . ?
C10 Fe1 C3 C4 161.1(2) . . . . ?
C6 Fe1 C3 C4 -162.1(4) . . . . ?
C1 Fe1 C3 C4 -81.3(2) . . . . ?
C4 C5 C1 N1 177.8(3) . . . . ?
Fe1 C5 C1 N1 -122.6(3) . . . . ?
C4 C5 C1 C2 -1.8(4) . . . . ?
Fe1 C5 C1 C2 57.8(2) . . . . ?
C4 C5 C1 Fe1 -59.6(2) . . . . ?
C21 N1 C1 C5 -172.2(3) . . . . ?
C21 N1 C1 C2 7.3(5) . . . . ?
C21 N1 C1 Fe1 99.5(4) . . . . ?
C3 C2 C1 C5 1.7(4) . . . . ?
Fe1 C2 C1 C5 -57.9(2) . . . . ?
C3 C2 C1 N1 -177.9(3) . . . . ?
Fe1 C2 C1 N1 122.6(3) . . . . ?
C3 C2 C1 Fe1 59.6(2) . . . . ?
C3 Fe1 C1 C5 82.4(2) . . . . ?
C8 Fe1 C1 C5 -41.3(4) . . . . ?
C7 Fe1 C1 C5 -75.6(2) . . . . ?
C9 Fe1 C1 C5 166.5(4) . . . . ?
C4 Fe1 C1 C5 37.9(2) . . . . ?
C2 Fe1 C1 C5 120.8(3) . . . . ?
C10 Fe1 C1 C5 -159.8(2) . . . . ?
C6 Fe1 C1 C5 -118.6(2) . . . . ?
C3 Fe1 C1 N1 -161.3(3) . . . . ?
C8 Fe1 C1 N1 75.0(5) . . . . ?
C7 Fe1 C1 N1 40.7(3) . . . . ?
C9 Fe1 C1 N1 -77.2(5) . . . . ?
C4 Fe1 C1 N1 154.3(3) . . . . ?
C5 Fe1 C1 N1 116.3(4) . . . . ?
C2 Fe1 C1 N1 -122.8(4) . . . . ?
C10 Fe1 C1 N1 -43.5(3) . . . . ?
C6 Fe1 C1 N1 -2.3(3) . . . . ?
C3 Fe1 C1 C2 -38.5(2) . . . . ?
C8 Fe1 C1 C2 -162.2(3) . . . . ?
C7 Fe1 C1 C2 163.5(2) . . . . ?
C9 Fe1 C1 C2 45.6(5) . . . . ?
C4 Fe1 C1 C2 -82.9(2) . . . . ?
C5 Fe1 C1 C2 -120.8(3) . . . . ?
C10 Fe1 C1 C2 79.3(2) . . . . ?
C6 Fe1 C1 C2 120.6(2) . . . . ?
C10 C6 C7 C8 0.9(4) . . . . ?
C11 C6 C7 C8 178.5(3) . . . . ?
Fe1 C6 C7 C8 59.8(2) . . . . ?
C10 C6 C7 Fe1 -58.9(2) . . . . ?
C11 C6 C7 Fe1 118.7(3) . . . . ?
C3 Fe1 C7 C8 51.2(5) . . . . ?
C9 Fe1 C7 C8 -37.2(2) . . . . ?
C4 Fe1 C7 C8 79.7(2) . . . . ?
C5 Fe1 C7 C8 120.8(2) . . . . ?
C2 Fe1 C7 C8 -169.4(3) . . . . ?
C10 Fe1 C7 C8 -80.6(2) . . . . ?
C6 Fe1 C7 C8 -118.0(3) . . . . ?
C1 Fe1 C7 C8 161.1(2) . . . . ?
C3 Fe1 C7 C6 169.3(4) . . . . ?
C8 Fe1 C7 C6 118.0(3) . . . . ?
C9 Fe1 C7 C6 80.8(2) . . . . ?
C4 Fe1 C7 C6 -162.3(2) . . . . ?
C5 Fe1 C7 C6 -121.1(2) . . . . ?
C2 Fe1 C7 C6 -51.4(5) . . . . ?
C10 Fe1 C7 C6 37.4(2) . . . . ?
C1 Fe1 C7 C6 -80.9(2) . . . . ?
C1 C5 C4 C3 1.1(4) . . . . ?
Fe1 C5 C4 C3 -59.4(2) . . . . ?
C1 C5 C4 Fe1 60.5(2) . . . . ?
C2 C3 C4 C5 -0.1(4) . . . . ?
Fe1 C3 C4 C5 59.9(2) . . . . ?
C2 C3 C4 Fe1 -60.0(2) . . . . ?
C3 Fe1 C4 C5 -118.4(3) . . . . ?
C8 Fe1 C4 C5 119.7(2) . . . . ?
C7 Fe1 C4 C5 77.1(2) . . . . ?
C9 Fe1 C4 C5 160.6(2) . . . . ?
C2 Fe1 C4 C5 -81.0(2) . . . . ?
C10 Fe1 C4 C5 -169.9(4) . . . . ?
C6 Fe1 C4 C5 45.4(5) . . . . ?
C1 Fe1 C4 C5 -37.4(2) . . . . ?
C8 Fe1 C4 C3 -121.9(2) . . . . ?
C7 Fe1 C4 C3 -164.5(2) . . . . ?
C9 Fe1 C4 C3 -81.0(3) . . . . ?
C5 Fe1 C4 C3 118.4(3) . . . . ?
C2 Fe1 C4 C3 37.4(2) . . . . ?
C10 Fe1 C4 C3 -51.5(5) . . . . ?
C6 Fe1 C4 C3 163.9(3) . . . . ?
C1 Fe1 C4 C3 81.0(2) . . . . ?
C10 C9 C8 C7 0.7(4) . . . . ?
Fe1 C9 C8 C7 -59.2(2) . . . . ?
C10 C9 C8 Fe1 59.9(2) . . . . ?
C6 C7 C8 C9 -1.0(4) . . . . ?
Fe1 C7 C8 C9 59.6(2) . . . . ?
C6 C7 C8 Fe1 -60.6(2) . . . . ?
C3 Fe1 C8 C9 80.6(2) . . . . ?
C7 Fe1 C8 C9 -119.5(3) . . . . ?
C4 Fe1 C8 C9 122.2(2) . . . . ?
C5 Fe1 C8 C9 163.8(2) . . . . ?
C2 Fe1 C8 C9 49.0(5) . . . . ?
C10 Fe1 C8 C9 -37.5(2) . . . . ?
C6 Fe1 C8 C9 -81.0(2) . . . . ?
C1 Fe1 C8 C9 -166.2(3) . . . . ?
C3 Fe1 C8 C7 -159.9(2) . . . . ?
C9 Fe1 C8 C7 119.5(3) . . . . ?
C4 Fe1 C8 C7 -118.3(2) . . . . ?
C5 Fe1 C8 C7 -76.7(2) . . . . ?
C2 Fe1 C8 C7 168.5(4) . . . . ?
C10 Fe1 C8 C7 82.0(2) . . . . ?
C6 Fe1 C8 C7 38.5(2) . . . . ?
C1 Fe1 C8 C7 -46.7(4) . . . . ?
C27 O3 C26 O4 -0.3(5) . . . . ?
C27 O3 C26 C16 -178.9(3) . . . . ?
C12 C11 C15 C14 -1.0(4) . . . . ?
C6 C11 C15 C14 -179.5(3) . . . . ?
Fe2 C11 C15 C14 -58.9(2) . . . . ?
C12 C11 C15 Fe2 57.9(2) . . . . ?
C6 C11 C15 Fe2 -120.6(3) . . . . ?
C20 Fe2 C15 C14 -118.6(2) . . . . ?
C16 Fe2 C15 C14 -160.4(2) . . . . ?
C13 Fe2 C15 C14 38.1(2) . . . . ?
C18 Fe2 C15 C14 -43.8(5) . . . . ?
C17 Fe2 C15 C14 166.9(4) . . . . ?
C19 Fe2 C15 C14 -76.5(3) . . . . ?
C12 Fe2 C15 C14 82.0(2) . . . . ?
C11 Fe2 C15 C14 118.9(3) . . . . ?
C14 Fe2 C15 C11 -118.9(3) . . . . ?
C20 Fe2 C15 C11 122.5(2) . . . . ?
C16 Fe2 C15 C11 80.7(2) . . . . ?
C13 Fe2 C15 C11 -80.8(2) . . . . ?
C18 Fe2 C15 C11 -162.7(3) . . . . ?
C17 Fe2 C15 C11 48.0(5) . . . . ?
C19 Fe2 C15 C11 164.6(2) . . . . ?
C12 Fe2 C15 C11 -36.9(2) . . . . ?
C18 C17 C16 C20 -0.2(4) . . . . ?
Fe2 C17 C16 C20 59.0(2) . . . . ?
C18 C17 C16 C26 -178.6(3) . . . . ?
Fe2 C17 C16 C26 -119.4(4) . . . . ?
C18 C17 C16 Fe2 -59.2(2) . . . . ?
C19 C20 C16 C17 0.8(4) . . . . ?
Fe2 C20 C16 C17 -59.5(2) . . . . ?
C19 C20 C16 C26 179.3(3) . . . . ?
Fe2 C20 C16 C26 119.0(3) . . . . ?
C19 C20 C16 Fe2 60.3(2) . . . . ?
O4 C26 C16 C17 174.9(4) . . . . ?
O3 C26 C16 C17 -6.6(5) . . . . ?
O4 C26 C16 C20 -3.3(6) . . . . ?
O3 C26 C16 C20 175.2(3) . . . . ?
O4 C26 C16 Fe2 83.3(4) . . . . ?
O3 C26 C16 Fe2 -98.2(3) . . . . ?
C14 Fe2 C16 C17 157.1(4) . . . . ?
C20 Fe2 C16 C17 119.7(3) . . . . ?
C13 Fe2 C16 C17 -41.2(5) . . . . ?
C18 Fe2 C16 C17 38.0(2) . . . . ?
C19 Fe2 C16 C17 81.6(2) . . . . ?
C12 Fe2 C16 C17 -78.8(3) . . . . ?
C15 Fe2 C16 C17 -164.7(2) . . . . ?
C11 Fe2 C16 C17 -121.7(2) . . . . ?
C14 Fe2 C16 C20 37.4(5) . . . . ?
C13 Fe2 C16 C20 -161.0(4) . . . . ?
C18 Fe2 C16 C20 -81.8(2) . . . . ?
C17 Fe2 C16 C20 -119.7(3) . . . . ?
C19 Fe2 C16 C20 -38.1(2) . . . . ?
C12 Fe2 C16 C20 161.4(2) . . . . ?
C15 Fe2 C16 C20 75.6(2) . . . . ?
C11 Fe2 C16 C20 118.6(2) . . . . ?
C14 Fe2 C16 C26 -79.2(5) . . . . ?
C20 Fe2 C16 C26 -116.5(4) . . . . ?
C13 Fe2 C16 C26 82.5(5) . . . . ?
C18 Fe2 C16 C26 161.7(4) . . . . ?
C17 Fe2 C16 C26 123.7(4) . . . . ?
C19 Fe2 C16 C26 -154.6(4) . . . . ?
C12 Fe2 C16 C26 44.9(4) . . . . ?
C15 Fe2 C16 C26 -41.0(4) . . . . ?
C11 Fe2 C16 C26 2.0(3) . . . . ?
C20 C19 C18 C17 0.9(4) . . . . ?
Fe2 C19 C18 C17 59.3(2) . . . . ?
C20 C19 C18 Fe2 -58.4(2) . . . . ?
C16 C17 C18 C19 -0.4(4) . . . . ?
Fe2 C17 C18 C19 -59.4(3) . . . . ?
C16 C17 C18 Fe2 59.0(2) . . . . ?
C14 Fe2 C18 C19 -77.2(3) . . . . ?
C20 Fe2 C18 C19 37.4(2) . . . . ?
C16 Fe2 C18 C19 81.9(2) . . . . ?
C13 Fe2 C18 C19 -119.4(2) . . . . ?
C17 Fe2 C18 C19 119.9(3) . . . . ?
C12 Fe2 C18 C19 -160.5(2) . . . . ?
C15 Fe2 C18 C19 -45.6(5) . . . . ?
C11 Fe2 C18 C19 170.7(4) . . . . ?
C14 Fe2 C18 C17 163.0(2) . . . . ?
C20 Fe2 C18 C17 -82.5(2) . . . . ?
C16 Fe2 C18 C17 -38.0(2) . . . . ?
C13 Fe2 C18 C17 120.7(2) . . . . ?
C19 Fe2 C18 C17 -119.9(3) . . . . ?
C12 Fe2 C18 C17 79.6(3) . . . . ?
C15 Fe2 C18 C17 -165.5(3) . . . . ?
C11 Fe2 C18 C17 50.8(5) . . . . ?
C12 C13 C14 C15 0.8(4) . . . . ?
Fe2 C13 C14 C15 60.4(2) . . . . ?
C12 C13 C14 Fe2 -59.7(2) . . . . ?
C11 C15 C14 C13 0.1(4) . . . . ?
Fe2 C15 C14 C13 -59.9(3) . . . . ?
C11 C15 C14 Fe2 60.1(2) . . . . ?
C20 Fe2 C14 C13 -161.9(2) . . . . ?
C16 Fe2 C14 C13 170.2(4) . . . . ?
C18 Fe2 C14 C13 -80.0(2) . . . . ?
C17 Fe2 C14 C13 -50.5(5) . . . . ?
C19 Fe2 C14 C13 -120.9(2) . . . . ?
C12 Fe2 C14 C13 37.5(2) . . . . ?
C15 Fe2 C14 C13 118.7(3) . . . . ?
C11 Fe2 C14 C13 81.0(2) . . . . ?
C20 Fe2 C14 C15 79.3(3) . . . . ?
C16 Fe2 C14 C15 51.5(5) . . . . ?
C13 Fe2 C14 C15 -118.7(3) . . . . ?
C18 Fe2 C14 C15 161.3(2) . . . . ?
C17 Fe2 C14 C15 -169.3(3) . . . . ?
C19 Fe2 C14 C15 120.3(2) . . . . ?
C12 Fe2 C14 C15 -81.3(2) . . . . ?
C11 Fe2 C14 C15 -37.7(2) . . . . ?
C14 C13 C12 C11 -1.4(4) . . . . ?
Fe2 C13 C12 C11 -60.4(2) . . . . ?
C14 C13 C12 Fe2 59.1(2) . . . . ?
C15 C11 C12 C13 1.4(4) . . . . ?
C6 C11 C12 C13 179.9(3) . . . . ?
Fe2 C11 C12 C13 59.4(2) . . . . ?
C15 C11 C12 Fe2 -57.9(2) . . . . ?
C6 C11 C12 Fe2 120.5(3) . . . . ?
C14 Fe2 C12 C13 -37.6(2) . . . . ?
C20 Fe2 C12 C13 -161.5(4) . . . . ?
C16 Fe2 C12 C13 160.7(2) . . . . ?
C18 Fe2 C12 C13 75.5(3) . . . . ?
C17 Fe2 C12 C13 118.1(2) . . . . ?
C19 Fe2 C12 C13 39.1(5) . . . . ?
C15 Fe2 C12 C13 -81.5(2) . . . . ?
C11 Fe2 C12 C13 -118.6(3) . . . . ?
C14 Fe2 C12 C11 80.9(2) . . . . ?
C20 Fe2 C12 C11 -42.9(5) . . . . ?
C16 Fe2 C12 C11 -80.8(3) . . . . ?
C13 Fe2 C12 C11 118.6(3) . . . . ?
C18 Fe2 C12 C11 -166.0(2) . . . . ?
C17 Fe2 C12 C11 -123.3(2) . . . . ?
C19 Fe2 C12 C11 157.7(4) . . . . ?
C15 Fe2 C12 C11 37.0(2) . . . . ?
C1 N1 C21 O2 2.3(6) . . . . ?
C1 N1 C21 O1 -178.1(3) . . . . ?
C22 O1 C21 O2 5.7(6) . . . . ?
C22 O1 C21 N1 -173.9(3) . . . . ?
C21 O1 C22 C25 -59.2(4) . . . . ?
C21 O1 C22 C24 64.8(4) . . . . ?
C21 O1 C22 C23 -177.9(3) . . . . ?
